data_2205502
loop_
_publ_author_name
'Ding-Ben Chen'
'Ling Huang'
'Fu-You Pan'
'Jian-Guo Yang'

_publ_section_title
;
 4-Phenyl-1-(1<i>H</i>-1,2,4-triazol-3-ylcarbonyl)thiosemicarbazide
;
_journal_issue 4
_journal_name_full 'Acta Crystallographica Section E'
_journal_page_first o836
_journal_page_last o837
_journal_paper_doi 10.1107/S1600536805003387
_journal_volume 61
_journal_year 2005
_chemical_formula_iupac 'C10 H10 N6 O S'
_chemical_formula_moiety 'C10 H10 N6 O S'
_chemical_formula_sum 'C10 H10 N6 O S'
_chemical_formula_weight 262.30
_chemical_name_systematic
;
4-Phenyl-1-(1H-1,2,4-triazol-3-ylcarbonyl)thiosemicarbazide
;
_space_group_IT_number 60
_symmetry_cell_setting orthorhombic
_symmetry_space_group_name_Hall '-P 2n 2ab'
_symmetry_space_group_name_H-M 'P b c n'
_atom_sites_solution_hydrogens geom
_atom_sites_solution_primary direct
_atom_sites_solution_secondary difmap
_audit_creation_method SHELXL-97
_cell_angle_alpha 90.00
_cell_angle_beta 90.00
_cell_angle_gamma 90.00
_cell_formula_units_Z 8
_cell_length_a 12.1981(10)
_cell_length_b 10.1097(8)
_cell_length_c 19.9112(16)
_cell_measurement_reflns_used 1478
_cell_measurement_temperature 293(2)
_cell_measurement_theta_max 42.905
_cell_measurement_theta_min 5.233
_cell_volume 2455.4(3)
_computing_cell_refinement SAINT
_computing_data_collection 'SMART (Bruker, 2002)'
_computing_data_reduction 'SAINT (Bruker, 2002)'
_computing_molecular_graphics SHELXTL
_computing_publication_material SHELXTL
_computing_structure_refinement SHELXTL
_computing_structure_solution 'SHELXTL (Bruker, 2002)'
_diffrn_ambient_temperature 293(2)
_diffrn_measured_fraction_theta_full 1.000
_diffrn_measured_fraction_theta_max 1.000
_diffrn_measurement_device_type 'Bruker APEX area-detector'
_diffrn_measurement_method '\f and \w'
_diffrn_radiation_monochromator graphite
_diffrn_radiation_source 'fine-focus sealed tube'
_diffrn_radiation_type MoK\a
_diffrn_radiation_wavelength 0.71073
_diffrn_reflns_av_R_equivalents 0.0851
_diffrn_reflns_av_sigmaI/netI 0.0738
_diffrn_reflns_limit_h_max 12
_diffrn_reflns_limit_h_min -15
_diffrn_reflns_limit_k_max 12
_diffrn_reflns_limit_k_min -12
_diffrn_reflns_limit_l_max 20
_diffrn_reflns_limit_l_min -25
_diffrn_reflns_number 13557
_diffrn_reflns_theta_full 27.00
_diffrn_reflns_theta_max 27.00
_diffrn_reflns_theta_min 2.05
_diffrn_standards_decay_% 0
_diffrn_standards_interval_count 0
_diffrn_standards_interval_time 0
_diffrn_standards_number 0
_exptl_absorpt_coefficient_mu 0.262
_exptl_absorpt_correction_T_max 0.9773
_exptl_absorpt_correction_T_min 0.9075
_exptl_absorpt_correction_type multi-scan
_exptl_absorpt_process_details '(SADABS; Bruker, 2002)'
_exptl_crystal_colour colourless
_exptl_crystal_density_diffrn 1.419
_exptl_crystal_density_method 'not measured'
_exptl_crystal_description block
_exptl_crystal_F_000 1088
_exptl_crystal_size_max 0.378
_exptl_crystal_size_mid 0.251
_exptl_crystal_size_min 0.088
_refine_diff_density_max 0.259
_refine_diff_density_min -0.307
_refine_ls_extinction_coef 0
_refine_ls_extinction_method SHELXL97
_refine_ls_goodness_of_fit_ref 0.850
_refine_ls_hydrogen_treatment refall
_refine_ls_matrix_type full
_refine_ls_number_parameters 203
_refine_ls_number_reflns 2684
_refine_ls_number_restraints 2
_refine_ls_restrained_S_all 0.850
_refine_ls_R_factor_all 0.0746
_refine_ls_R_factor_gt 0.0419
_refine_ls_shift/su_max 0.001
_refine_ls_shift/su_mean 0.000
_refine_ls_structure_factor_coef Fsqd
_refine_ls_weighting_details 'calc w = 1/[\s^2^(Fo^2^)+(0.0246P)^2^] where P = (Fo^2^+2Fc^2^)/3'
_refine_ls_weighting_scheme calc
_refine_ls_wR_factor_gt 0.0699
_refine_ls_wR_factor_ref 0.0768
_reflns_number_gt 1653
_reflns_number_total 2684
_reflns_threshold_expression I>2\s(I)
_cod_data_source_file hg6140.cif
_cod_data_source_block I
_cod_depositor_comments
;
The following automatic conversions were performed:
'_symmetry_cell_setting' value 'Orthorhombic' changed to 'orthorhombic'
according to '/home/saulius/struct/CIF-dictionaries/cif_core.dic'
dictionary named 'cif_core.dic' version 2.4.1 from 2010-06-29.

Automatic conversion script
Id: cif_fix_enum 1527 2010-12-29 10:47:43Z saulius 

The following automatic conversions were performed:

'_symmetry_cell_setting' value 'Orthorhombic' changed to
'orthorhombic' according to
/home/saulius/struct/CIF-dictionaries/cif_core.dic dictionary named
'cif_core.dic' version 2.4.1 from 2010-06-29.

Automatic conversion script
Id: cif_fix_values 1715 2011-07-08 13:25:40Z adriana 
;
_cod_database_code 2205502
_cod_database_fobs_code 2205502

loop_
_symmetry_equiv_pos_as_xyz
'x, y, z'
'-x+1/2, -y+1/2, z+1/2'
'-x, y, -z+1/2'
'x+1/2, -y+1/2, -z'
'-x, -y, -z'
'x-1/2, y-1/2, -z-1/2'
'x, -y, z-1/2'
'-x-1/2, y-1/2, z'

loop_
_atom_site_label
_atom_site_fract_x
_atom_site_fract_y
_atom_site_fract_z
_atom_site_U_iso_or_equiv
_atom_site_adp_type
_atom_site_calc_flag
_atom_site_refinement_flags
_atom_site_occupancy
_atom_site_type_symbol
S1 0.36987(5) 1.03361(6) 0.57497(2) 0.03934(17) Uani d . 1 S
N1 0.36349(16) 1.02177(17) 0.44388(7) 0.0329(4) Uani d D 1 N
N2 0.31876(15) 0.97948(18) 0.38313(8) 0.0324(4) Uani d . 1 N
N3 0.29471(15) 0.88794(16) 0.25111(8) 0.0377(5) Uani d . 1 N
N4 0.25263(16) 0.81516(19) 0.20040(9) 0.0427(5) Uani d . 1 N
N5 0.22539(15) 0.69518(17) 0.28896(7) 0.0384(5) Uani d . 1 N
N6 0.19538(15) 1.02416(18) 0.49447(8) 0.0367(5) Uani d . 1 N
O1 0.32144(14) 0.76525(14) 0.41589(6) 0.0512(5) Uani d . 1 O
C1 0.30337(17) 1.02426(18) 0.50070(9) 0.0289(5) Uani d . 1 C
C2 0.30769(17) 0.8486(2) 0.37264(9) 0.0318(5) Uani d . 1 C
C3 0.27521(17) 0.8111(2) 0.30301(9) 0.0294(5) Uani d . 1 C
C4 0.2126(2) 0.7021(2) 0.22316(11) 0.0426(6) Uani d . 1 C
C5 0.12087(17) 1.0323(2) 0.54984(9) 0.0318(5) Uani d . 1 C
C6 0.1021(2) 0.9218(2) 0.58824(11) 0.0467(6) Uani d . 1 C
C7 0.0303(2) 0.9297(3) 0.64178(13) 0.0586(8) Uani d D 1 C
C8 -0.0223(2) 1.0450(3) 0.65562(13) 0.0595(8) Uani d . 1 C
C9 -0.0057(2) 1.1540(3) 0.61621(13) 0.0576(8) Uani d . 1 C
C10 0.0672(2) 1.1481(3) 0.56297(11) 0.0443(6) Uani d . 1 C
H1 0.4352(13) 1.008(2) 0.4485(9) 0.054(7) Uiso d D 1 H
H2 0.3134(18) 1.041(2) 0.3538(10) 0.057(8) Uiso d . 1 H
H4 0.1835(17) 0.640(2) 0.1961(9) 0.049(7) Uiso d . 1 H
H6 0.1330(17) 0.840(2) 0.5756(9) 0.051(7) Uiso d . 1 H
H7 0.0171(19) 0.8533(17) 0.6649(10) 0.062(8) Uiso d D 1 H
H8 -0.0704(18) 1.055(2) 0.6920(10) 0.063(8) Uiso d . 1 H
H9 -0.040(2) 1.233(2) 0.6255(11) 0.085(10) Uiso d . 1 H
H10 0.0811(17) 1.222(2) 0.5374(9) 0.049(7) Uiso d . 1 H
H4A 0.266(2) 0.840(2) 0.1587(11) 0.082(9) Uiso d . 1 H
H6A 0.1703(17) 1.038(2) 0.4574(9) 0.046(7) Uiso d . 1 H

loop_
_atom_site_aniso_label
_atom_site_aniso_U_11
_atom_site_aniso_U_22
_atom_site_aniso_U_33
_atom_site_aniso_U_12
_atom_site_aniso_U_13
_atom_site_aniso_U_23
S1 0.0373(3) 0.0595(4) 0.0212(3) 0.0019(3) -0.0021(2) -0.0072(2)
N1 0.0345(11) 0.0445(11) 0.0197(9) 0.0036(10) -0.0008(8) -0.0028(7)
N2 0.0479(12) 0.0326(11) 0.0166(9) 0.0037(9) -0.0038(8) 0.0004(8)
N3 0.0554(13) 0.0352(11) 0.0226(9) -0.0026(9) 0.0012(9) -0.0011(8)
N4 0.0651(14) 0.0415(12) 0.0215(10) -0.0043(10) 0.0008(9) 0.0004(9)
N5 0.0591(14) 0.0344(11) 0.0217(9) -0.0050(9) 0.0016(9) -0.0007(8)
N6 0.0353(11) 0.0555(12) 0.0193(9) 0.0053(9) -0.0035(8) -0.0002(9)
O1 0.0844(13) 0.0389(9) 0.0303(8) 0.0035(9) -0.0106(8) 0.0104(7)
C1 0.0359(12) 0.0282(11) 0.0225(10) 0.0027(10) 0.0012(9) 0.0003(9)
C2 0.0359(14) 0.0355(13) 0.0241(11) 0.0038(10) 0.0024(10) 0.0022(9)
C3 0.0392(14) 0.0283(12) 0.0207(10) 0.0048(10) 0.0047(9) 0.0027(9)
C4 0.0644(19) 0.0347(14) 0.0288(13) -0.0065(13) -0.0019(12) -0.0030(10)
C5 0.0290(12) 0.0426(13) 0.0238(10) 0.0001(11) -0.0019(9) -0.0014(10)
C6 0.0501(17) 0.0450(17) 0.0449(15) 0.0053(13) 0.0033(12) 0.0065(12)
C7 0.0501(18) 0.074(2) 0.0513(17) -0.0083(16) 0.0019(13) 0.0253(15)
C8 0.0358(15) 0.105(3) 0.0375(15) 0.0086(17) 0.0092(12) 0.0069(16)
C9 0.0494(18) 0.072(2) 0.0512(16) 0.0178(16) 0.0093(14) -0.0026(15)
C10 0.0466(16) 0.0455(17) 0.0408(14) 0.0029(13) 0.0053(12) 0.0017(12)

loop_
_atom_type_symbol
_atom_type_description
_atom_type_scat_dispersion_real
_atom_type_scat_dispersion_imag
_atom_type_scat_source
C C 0.0033 0.0016 'International Tables Vol C Tables 4.2.6.8 and 6.1.1.4'
H H 0.0000 0.0000 'International Tables Vol C Tables 4.2.6.8 and 6.1.1.4'
N N 0.0061 0.0033 'International Tables Vol C Tables 4.2.6.8 and 6.1.1.4'
O O 0.0106 0.0060 'International Tables Vol C Tables 4.2.6.8 and 6.1.1.4'
S S 0.1246 0.1234 'International Tables Vol C Tables 4.2.6.8 and 6.1.1.4'

loop_
_geom_angle_atom_site_label_1
_geom_angle_atom_site_label_2
_geom_angle_atom_site_label_3
_geom_angle
C1 N1 N2 121.39(18)
C1 N1 H1 116.8(13)
N2 N1 H1 115.3(13)
C2 N2 N1 118.38(17)
C2 N2 H2 126.9(14)
N1 N2 H2 113.5(15)
C3 N3 N4 101.36(17)
C4 N4 N3 110.79(18)
C4 N4 H4A 129.7(16)
N3 N4 H4A 118.4(17)
C4 N5 C3 102.28(17)
C1 N6 C5 124.06(17)
C1 N6 H6A 117.4(15)
C5 N6 H6A 116.8(15)
N6 C1 N1 117.57(17)
N6 C1 S1 124.06(15)
N1 C1 S1 118.32(16)
O1 C2 N2 123.86(18)
O1 C2 C3 121.27(19)
N2 C2 C3 114.87(17)
N3 C3 N5 115.58(16)
N3 C3 C2 122.20(18)
N5 C3 C2 122.21(17)
N5 C4 N4 110.0(2)
N5 C4 H4 126.9(13)
N4 C4 H4 123.1(13)
C10 C5 C6 120.7(2)
C10 C5 N6 120.07(19)
C6 C5 N6 119.2(2)
C5 C6 C7 119.2(2)
C5 C6 H6 119.8(12)
C7 C6 H6 120.7(13)
C8 C7 C6 120.3(3)
C8 C7 H7 122.7(15)
C6 C7 H7 116.8(15)
C7 C8 C9 120.3(3)
C7 C8 H8 123.1(14)
C9 C8 H8 116.6(14)
C8 C9 C10 120.0(3)
C8 C9 H9 121.0(15)
C10 C9 H9 118.9(16)
C5 C10 C9 119.4(2)
C5 C10 H10 120.2(13)
C9 C10 H10 120.3(13)

loop_
_geom_bond_atom_site_label_1
_geom_bond_atom_site_label_2
_geom_bond_distance
_geom_bond_publ_flag
S1 C1 1.6894(19) ?
N1 C1 1.348(2) ?
N1 N2 1.394(2) ?
N1 H1 0.890(15) ?
N2 C2 1.346(2) yes
N2 H2 0.85(2) ?
N3 C3 1.314(2) ?
N3 N4 1.351(2) ?
N4 C4 1.323(3) ?
N4 H4A 0.88(2) ?
N5 C4 1.321(2) ?
N5 C3 1.350(2) ?
N6 C1 1.323(2) ?
N6 C5 1.431(2) ?
N6 H6A 0.812(18) ?
O1 C2 1.216(2) yes
C2 C3 1.491(2) ?
C4 H4 0.903(19) ?
C5 C10 1.367(3) ?
C5 C6 1.373(3) ?
C6 C7 1.382(3) ?
C6 H6 0.94(2) ?
C7 C8 1.359(3) ?
C7 H7 0.913(15) ?
C8 C9 1.368(3) ?
C8 H8 0.94(2) ?
C9 C10 1.385(3) ?
C9 H9 0.93(2) ?
C10 H10 0.924(19) ?

loop_
_geom_hbond_atom_site_label_D
_geom_hbond_atom_site_label_H
_geom_hbond_atom_site_label_A
_geom_hbond_site_symmetry_A
_geom_hbond_distance_DH
_geom_hbond_distance_HA
_geom_hbond_distance_DA
_geom_hbond_angle_DHA
N6 H6A O1 8_665 0.812(18) 2.44(2) 2.904(2) 116.9(17)
N4 H4A S1 7_575 0.88(2) 2.45(2) 3.259(2) 152(2)
N2 H2 N5 8_665 0.85(2) 2.08(2) 2.926(2) 171(2)
N1 H1 S1 5_676 0.890(15) 2.460(16) 3.322(2) 163.0(17)

loop_
_geom_torsion_atom_site_label_1
_geom_torsion_atom_site_label_2
_geom_torsion_atom_site_label_3
_geom_torsion_atom_site_label_4
_geom_torsion
C1 N1 N2 C2 -78.2(2)
C3 N3 N4 C4 -0.7(2)
C5 N6 C1 N1 -177.22(18)
C5 N6 C1 S1 0.2(3)
N2 N1 C1 N6 -19.8(3)
N2 N1 C1 S1 162.71(15)
N1 N2 C2 O1 9.5(3)
N1 N2 C2 C3 -171.23(16)
N4 N3 C3 N5 0.7(2)
N4 N3 C3 C2 179.74(18)
C4 N5 C3 N3 -0.5(3)
C4 N5 C3 C2 -179.53(19)
O1 C2 C3 N3 -156.7(2)
N2 C2 C3 N3 24.0(3)
O1 C2 C3 N5 22.2(3)
N2 C2 C3 N5 -157.0(2)
C3 N5 C4 N4 0.1(3)
N3 N4 C4 N5 0.4(3)
C1 N6 C5 C10 104.4(2)
C1 N6 C5 C6 -77.3(3)
C10 C5 C6 C7 -1.8(3)
N6 C5 C6 C7 179.9(2)
C5 C6 C7 C8 1.0(4)
C6 C7 C8 C9 0.8(4)
C7 C8 C9 C10 -1.7(4)
C6 C5 C10 C9 0.9(3)
N6 C5 C10 C9 179.2(2)
C8 C9 C10 C5 0.9(4)

loop_
_cod_related_entry_id
_cod_related_entry_database
_cod_related_entry_code
1 ChemSpider 3436175
